data_2101954
loop_
_publ_author_name
'Le H\'enaff, C.'
'Hansen, N. K.'
'Protas, J.'
'Marnier, G.'

_publ_section_title
;
 Electron Density Distribution in LiB~3~O~5~ at 293 K
;
_journal_issue 6
_journal_name_full 'Acta Crystallographica Section B'
_journal_page_first 870
_journal_page_last 879
_journal_paper_doi 10.1107/S0108768197007817
_journal_volume 53
_journal_year 1997
_chemical_formula_sum 'B3 Li O5'
_chemical_formula_weight 119.37
_symmetry_cell_setting orthorhombic
_symmetry_space_group_name_Hall 'P 2c -2n'
_symmetry_space_group_name_H-M 'P n a 21'
_atom_type_scat_source 'Clementi & Roetti (1974)'
_cell_angle_alpha 90.0
_cell_angle_beta 90.0
_cell_angle_gamma 90.0
_cell_formula_units_Z 4
_cell_length_a 8.444(2)
_cell_length_b 7.378(2)
_cell_length_c 5.1416(6)
_cell_measurement_reflns_used 20
_cell_measurement_temperature 293(2)
_cell_measurement_theta_max 23.45
_cell_measurement_theta_min 16.46
_cell_volume 320.32(12)
_diffrn_measurement_device CAD-4
_diffrn_measurement_method \q-2\q
_diffrn_radiation_type AgK\a
_diffrn_radiation_wavelength 0.56087
_diffrn_reflns_av_R_equivalents 0.03
_diffrn_reflns_limit_h_max 17
_diffrn_reflns_limit_h_min -17
_diffrn_reflns_limit_k_max 15
_diffrn_reflns_limit_k_min 0
_diffrn_reflns_limit_l_max 10
_diffrn_reflns_limit_l_min 0
_diffrn_reflns_number 5388
_diffrn_reflns_theta_max 35
_diffrn_standards_interval_time 180
_diffrn_standards_number 3
_exptl_absorpt_coefficient_mu 0.1272
_exptl_absorpt_correction_type none
_exptl_crystal_colour Colorless
_exptl_crystal_density_diffrn 2.476
_exptl_crystal_description 'Roughly isometric'
_refine_diff_density_max 0.1
_refine_diff_density_min -0.1
_refine_ls_extinction_coef 'g=3.9(2) x 10^-4^'
_refine_ls_extinction_method 'Isotropic, type I, Lorentzian'
_refine_ls_goodness_of_fit_obs 1.106
_refine_ls_number_parameters 204
_refine_ls_number_reflns 1439
_refine_ls_R_factor_obs 0.0147
_refine_ls_shift/esd_max 'Between 1 and 2'
_refine_ls_structure_factor_coef F
_refine_ls_weighting_details w=1/\s^2^(F)
_refine_ls_weighting_scheme calc
_refine_ls_wR_factor_obs 0.0193
_reflns_number_observed 1439
_reflns_number_total 1534
_reflns_observed_criterion I>3\s(I)
_cod_data_source_file sh0093.cif
_cod_data_source_block sh0093a
_cod_depositor_comments
;
The following automatic conversions were performed:

'_cell_measurement_temperature' value '293 +/- 2' was changed to
'293(2)' - precision was estimated.

Automatic conversion script
Id: cif_fix_values 1646 2011-03-28 12:23:43Z adriana 

The following automatic conversions were performed:

'_cell_measurement_temperature' value '293 +/- 2' was changed to
'293(2)' - precision was estimated.

Automatic conversion script
Id: cif_fix_values 1715 2011-07-08 13:25:40Z adriana 

The following automatic conversions were performed:

'_refine_ls_weighting_scheme' value 'w=1/\s^2^(F)' was changed to
'calc'. New tag '_refine_ls_weighting_details' was created. The value
of the new tag was set to 'w=1/\s^2^(F)'.

Automatic conversion script
Id: cif_fix_values 3143 2015-03-26 13:38:13Z robertas 
;
_cod_original_cell_volume 320.3
_cod_original_formula_sum 'B3 Li1 O5'
_cod_database_code 2101954

loop_
_atom_site_aniso_label
_atom_site_aniso_U_11
_atom_site_aniso_U_22
_atom_site_aniso_U_33
_atom_site_aniso_U_12
_atom_site_aniso_U_13
_atom_site_aniso_U_23
Li .0237(5) .0104(3) .0226(5) .0016(3) -.0068(4) -.0030(4)
B(1) .00846(12) .00605(12) .00651(12) -.00026(9) .00172(10) -.00039(10)
B(2) .00711(11) .00500(10) .00659(12) -.00028(9) .00102(10) -.00144(10)
B(3) .00669(11) .00522(11) .00579(12) -.00029(9) -.00045(10) -.00101(10)
O(1) .00837(9) .00507(8) .00867(10) .00018(7) .00348(7) -.00003(8)
O(2) .01047(10) .00599(9) .00812(10) -.00108(7) .00403(8) -.00133(8)
O(3) .01072(9) .00696(8) .00754(9) -.00219(7) .00336(8) -.00202(8)
O(4) .00671(8) .00712(9) .00909(10) -.00051(7) .00210(8) -.00426(8)
O(5) .00789(9) .00532(8) .00677(9) -.00142(7) .00155(8) -.00222(8)

loop_
_atom_site_label
_atom_site_fract_x
_atom_site_fract_y
_atom_site_fract_z
Li -.08716(18) .56672(15) 1.0498(3)
B(1) -.00966(5) .16429(6) .90497(11)
B(2) -.15710(5) .24848(5) 1.28469(10)
B(3) -.19427(5) -.05677(6) 1.10169(10)
O(1) .11613(4) .20462(4) .74900
O(2) -.05807(4) .29785(4) 1.08035(9)
O(3) -.08649(4) .00438(4) .89782(9)
O(4) -.16126(4) .37480(4) 1.47909(9)
O(5) -.23880(4) .09032(4) 1.28520(9)

loop_
_geom_angle_atom_site_label_1
_geom_angle_atom_site_label_2
_geom_angle_atom_site_label_3
_geom_angle
_geom_angle_publ_flag
O(1) B(1) O(2) 116.97(5) yes
O(1) B(1) O(3) 123.38(5) yes
O(2) B(1) O(3) 119.64(5) yes
O(2) B(2) O(4) 112.89(5) yes
O(2) B(2) O(5) 122.19(6) yes
O(4) B(2) O(5) 124.92(6) yes
O(1) B(3) O(3) 108.46(4) yes
O(1) B(3) O(4) 109.71(4) yes
O(1) B(3) O(5) 108.99(5) yes
O(3) B(3) O(4) 108.49(6) yes
O(3) B(3) O(5) 112.82(4) yes
O(4) B(3) O(5) 108.33(4) yes
B(1) O(1) B(3) 119.10(4) yes
B(1) O(2) B(2) 118.59(5) yes
B(1) O(3) B(3) 123.47(4) yes
B(2) O(4) B(3) 124.87(5) yes
B(2) O(5) B(3) 119.90(5) yes
O(1) Li O(2) 144.48(12) yes
O(1) Li O(5) 100.67(8) yes
O(1) Li O(4) 92.09(7) yes
O(2) Li O(5) 103.20(8) yes
O(2) Li O(4) 95.24(7) yes
O(4) Li O(5) 125.13(11) yes

loop_
_geom_bond_atom_site_label_1
_geom_bond_atom_site_label_2
_geom_bond_distance
_geom_bond_publ_flag
B(1) O(1) 1.3638(7) yes
B(1) O(2) 1.3969(9) yes
B(1) O(3) 1.3469(6) yes
B(2) O(2) 1.3914(9) yes
B(2) O(4) 1.3671(9) yes
B(2) O(5) 1.3555(7) yes
B(3) O(1) 1.4829(7) yes
B(3) O(3) 1.4597(7) yes
B(3) O(4) 1.4630(8) yes
B(3) O(5) 1.4864(8) yes
O(1) O(2) 2.3536(6) yes
O(1) O(3) 2.3865(4) yes
O(2) O(3) 2.3720(5) yes
O(2) O(4) 2.2988(9) yes
O(2) O(5) 2.4048(7) yes
O(4) O(5) 2.4141(6) yes
O(1) O(3) 2.3876(4) yes
O(1) O(4) 2.4089(6) yes
O(1) O(5) 2.4172(5) yes
O(3) O(4) 2.3719(4) yes
O(3) O(5) 2.4542(6) yes
O(4) O(5) 2.3912(7) yes
Li O(1) 1.9887(18) yes
Li O(2) 2.0051(17) yes
Li O(5) 2.010(2) yes
Li O(4) 2.1722(19) yes
